data_7043315
loop_
_publ_author_name
'Polyancev, Fedor M.'
'Metlushka, Kirill E.'
'Sadkova, Dilyara N.'
'Khisametdinova, Zilya R.'
'Kataeva, Olga N.'
'Alfonsov, Vladimir A.'
'Latypov, Shamil K.'
'Sinyashin, Oleg G.'

_publ_section_title
;
 The isomeric structure of pentacoordinate chiral spirophosphoranes in
 solution by the combined use of NMR experiments and GIAO DFT calculations
 of NMR parameters
;
_journal_name_full 'Dalton Trans.'
_journal_paper_doi 10.1039/C7DT01605K
_journal_year 2017
_chemical_absolute_configuration ad
_chemical_formula_moiety 'C34 H27 N2 O2 P'
_chemical_formula_sum 'C34 H27 N2 O2 P'
_chemical_formula_weight 526.54
_space_group_crystal_system orthorhombic
_space_group_IT_number 19
_space_group_name_Hall 'P 2ac 2ab'
_space_group_name_H-M_alt 'P 21 21 21'
_symmetry_space_group_name_Hall 'P 2ac 2ab'
_symmetry_space_group_name_H-M 'P 21 21 21'
_atom_sites_solution_hydrogens mixed
_audit_creation_method SHELXL-2014/7
_audit_update_record
;
2017-04-06 deposited with the CCDC.
2017-05-30 downloaded from the CCDC.
;
_cell_angle_alpha 90
_cell_angle_beta 90
_cell_angle_gamma 90
_cell_formula_units_Z 4
_cell_length_a 8.6029(2)
_cell_length_b 15.2183(3)
_cell_length_c 20.4343(4)
_cell_measurement_reflns_used 9792
_cell_measurement_temperature 150(2)
_cell_measurement_theta_max 30.94
_cell_measurement_theta_min 2.40
_cell_volume 2675.29(10)
_computing_cell_refinement 'Bruker SAINT'
_computing_data_collection 'Bruker APEX2'
_computing_data_reduction 'Bruker SAINT'
_computing_molecular_graphics 'Bruker SHELXTL'
_computing_publication_material 'Bruker SHELXTL'
_computing_structure_refinement 'SHELXL-97 (Sheldrick, 2008)'
_computing_structure_solution 'SHELXS-97 (Sheldrick, 2008)'
_diffrn_ambient_temperature 150(2)
_diffrn_measured_fraction_theta_full 1.000
_diffrn_measured_fraction_theta_max 0.999
_diffrn_measurement_device_type CCD
_diffrn_measurement_method 'omega and phi scans'
_diffrn_radiation_type MoK\a
_diffrn_radiation_wavelength 0.71073
_diffrn_reflns_av_R_equivalents 0.0354
_diffrn_reflns_av_unetI/netI 0.0358
_diffrn_reflns_Laue_measured_fraction_full 1.000
_diffrn_reflns_Laue_measured_fraction_max 0.999
_diffrn_reflns_limit_h_max 12
_diffrn_reflns_limit_h_min -8
_diffrn_reflns_limit_k_max 22
_diffrn_reflns_limit_k_min -22
_diffrn_reflns_limit_l_max 27
_diffrn_reflns_limit_l_min -29
_diffrn_reflns_number 49141
_diffrn_reflns_point_group_measured_fraction_full 0.990
_diffrn_reflns_point_group_measured_fraction_max 0.981
_diffrn_reflns_theta_full 25.242
_diffrn_reflns_theta_max 31.171
_diffrn_reflns_theta_min 1.668
_diffrn_source 'fine-focus X-ray tube'
_exptl_absorpt_coefficient_mu 0.138
_exptl_absorpt_correction_type multi-scan
_exptl_absorpt_process_details 'SADABS version 2.10 (Sheldrick,Bruker AXS Inc.,2002)'
_exptl_crystal_colour colorless
_exptl_crystal_density_diffrn 1.307
_exptl_crystal_description block
_exptl_crystal_F_000 1104
_exptl_crystal_size_max 0.391
_exptl_crystal_size_mid 0.389
_exptl_crystal_size_min 0.152
_exptl_transmission_factor_max 0.7462
_exptl_transmission_factor_min 0.6975
_refine_diff_density_max 0.400
_refine_diff_density_min -0.229
_refine_diff_density_rms 0.050
_refine_ls_abs_structure_details
;
 Flack x determined using 2788 quotients [(I+)-(I-)]/[(I+)+(I-)]
 (Parsons, Flack and Wagner, Acta Cryst. B69 (2013) 249-259).
;
_refine_ls_abs_structure_Flack -0.03(2)
_refine_ls_extinction_method none
_refine_ls_goodness_of_fit_ref 0.996
_refine_ls_hydrogen_treatment mixed
_refine_ls_matrix_type full
_refine_ls_number_parameters 364
_refine_ls_number_reflns 8492
_refine_ls_number_restraints 0
_refine_ls_restrained_S_all 0.996
_refine_ls_R_factor_all 0.0491
_refine_ls_R_factor_gt 0.0406
_refine_ls_shift/su_max 0.000
_refine_ls_shift/su_mean 0.000
_refine_ls_structure_factor_coef Fsqd
_refine_ls_weighting_details 'w=1/[\s^2^(Fo^2^)+(0.0613P)^2^] where P=(Fo^2^+2Fc^2^)/3'
_refine_ls_weighting_scheme calc
_refine_ls_wR_factor_gt 0.0941
_refine_ls_wR_factor_ref 0.0976
_reflns_Friedel_coverage 0.760
_reflns_Friedel_fraction_full 0.976
_reflns_Friedel_fraction_max 0.958
_reflns_number_gt 7309
_reflns_number_total 8492
_reflns_threshold_expression 'I > 2\s(I)'
_cod_data_source_file c7dt01605k2.cif
_cod_data_source_block alf1a
_cod_database_code 7043315
_shelx_shelxl_version_number 2014/7
_shelx_space_group_comment
;
The symmetry employed for this shelxl refinement is uniquely defined
by the following loop, which should always be used as a source of
symmetry information in preference to the above space-group names.
They are only intended as comments.
;
_shelx_estimated_absorpt_t_min 0.948
_shelx_estimated_absorpt_t_max 0.979

loop_
_space_group_symop_operation_xyz
'x, y, z'
'-x+1/2, -y, z+1/2'
'-x, y+1/2, -z+1/2'
'x+1/2, -y+1/2, -z'

loop_
_atom_site_label
_atom_site_type_symbol
_atom_site_fract_x
_atom_site_fract_y
_atom_site_fract_z
_atom_site_U_iso_or_equiv
_atom_site_adp_type
_atom_site_occupancy
_atom_site_site_symmetry_order
_atom_site_calc_flag
_atom_site_refinement_flags_posn
_atom_site_refinement_flags_adp
P1 P 0.89015(6) 0.79597(3) 0.40739(2) 0.02051(10) Uani 1 1 d . .
H1 H 0.758(2) 0.7605(13) 0.4182(9) 0.023(5) Uiso 1 1 d . .
O1 O 0.87498(16) 0.84058(8) 0.48409(6) 0.0249(3) Uani 1 1 d . .
C2 C 0.9650(2) 0.90991(12) 0.50404(9) 0.0224(4) Uani 1 1 d . .
C3 C 1.0380(2) 0.90507(13) 0.56574(9) 0.0282(4) Uani 1 1 d . .
H3A H 1.0350 0.8522 0.5904 0.034 Uiso 1 1 calc R U
C4 C 1.1131(3) 0.97735(14) 0.58951(10) 0.0320(4) Uani 1 1 d . .
H4A H 1.1632 0.9741 0.6309 0.038 Uiso 1 1 calc R U
C5 C 1.1180(2) 1.05699(13) 0.55394(10) 0.0295(4) Uani 1 1 d . .
C6 C 1.1867(3) 1.13418(15) 0.58003(11) 0.0388(5) Uani 1 1 d . .
H6A H 1.2349 1.1320 0.6218 0.047 Uiso 1 1 calc R U
C7 C 1.1851(3) 1.21082(16) 0.54652(12) 0.0447(6) Uani 1 1 d . .
H7A H 1.2301 1.2620 0.5652 0.054 Uiso 1 1 calc R U
C8 C 1.1171(3) 1.21484(14) 0.48434(12) 0.0403(5) Uani 1 1 d . .
H8A H 1.1164 1.2689 0.4611 0.048 Uiso 1 1 calc R U
C9 C 1.0517(3) 1.14202(13) 0.45663(10) 0.0312(4) Uani 1 1 d . .
H9A H 1.0074 1.1459 0.4142 0.037 Uiso 1 1 calc R U
C10 C 1.0491(2) 1.06018(12) 0.49057(9) 0.0239(4) Uani 1 1 d . .
C11 C 0.9754(2) 0.98359(12) 0.46578(8) 0.0208(3) Uani 1 1 d . .
C12 C 0.9028(2) 0.98109(11) 0.39876(8) 0.0203(3) Uani 1 1 d . .
H12A H 0.9702 1.0178 0.3697 0.024 Uiso 1 1 calc R U
N13 N 0.9052(2) 0.89184(10) 0.37159(7) 0.0228(3) Uani 1 1 d . .
H13 H 0.909(3) 0.8890(14) 0.3330(10) 0.023(5) Uiso 1 1 d . .
O14 O 0.89086(17) 0.75200(8) 0.32956(6) 0.0239(3) Uani 1 1 d . .
C15 C 0.9153(2) 0.66501(11) 0.31800(8) 0.0216(4) Uani 1 1 d . .
C16 C 0.8164(2) 0.62101(13) 0.27367(9) 0.0263(4) Uani 1 1 d . .
H16A H 0.7340 0.6517 0.2529 0.032 Uiso 1 1 calc R U
C17 C 0.8401(2) 0.53401(13) 0.26092(9) 0.0272(4) Uani 1 1 d . .
H17A H 0.7740 0.5044 0.2309 0.033 Uiso 1 1 calc R U
C18 C 0.9619(2) 0.48725(12) 0.29187(9) 0.0244(4) Uani 1 1 d . .
C19 C 0.9831(3) 0.39574(13) 0.28248(9) 0.0307(4) Uani 1 1 d . .
H19A H 0.9119 0.3644 0.2557 0.037 Uiso 1 1 calc R U
C20 C 1.1028(3) 0.35192(13) 0.31097(10) 0.0360(5) Uani 1 1 d . .
H20A H 1.1142 0.2905 0.3042 0.043 Uiso 1 1 calc R U
C21 C 1.2103(3) 0.39744(13) 0.35059(10) 0.0341(5) Uani 1 1 d . .
H21A H 1.2952 0.3668 0.3696 0.041 Uiso 1 1 calc R U
C22 C 1.1928(3) 0.48579(13) 0.36175(9) 0.0269(4) Uani 1 1 d . .
H22A H 1.2665 0.5158 0.3882 0.032 Uiso 1 1 calc R U
C23 C 1.0661(2) 0.53312(11) 0.33436(8) 0.0218(4) Uani 1 1 d . .
C24 C 1.0389(2) 0.62368(11) 0.34689(8) 0.0199(3) Uani 1 1 d . .
C25 C 1.1383(2) 0.68059(11) 0.39041(8) 0.0198(3) Uani 1 1 d . .
H25A H 1.1978 0.6406 0.4201 0.024 Uiso 1 1 calc R U
N26 N 1.03794(19) 0.73524(10) 0.43169(7) 0.0220(3) Uani 1 1 d . .
H26 H 1.062(3) 0.7388(13) 0.4726(10) 0.021(5) Uiso 1 1 d . .
C27 C 0.7403(2) 1.02071(11) 0.39547(9) 0.0217(3) Uani 1 1 d . .
C28 C 0.6814(2) 1.04227(13) 0.33453(10) 0.0297(4) Uani 1 1 d . .
H28A H 0.7442 1.0342 0.2968 0.036 Uiso 1 1 calc R U
C29 C 0.5327(3) 1.07540(15) 0.32770(12) 0.0391(5) Uani 1 1 d . .
H29A H 0.4933 1.0889 0.2855 0.047 Uiso 1 1 calc R U
C30 C 0.4424(3) 1.08875(15) 0.38195(13) 0.0436(6) Uani 1 1 d . .
H30A H 0.3406 1.1121 0.3773 0.052 Uiso 1 1 calc R U
C31 C 0.4984(3) 1.06854(16) 0.44343(13) 0.0418(5) Uani 1 1 d . .
H31A H 0.4353 1.0778 0.4810 0.050 Uiso 1 1 calc R U
C32 C 0.6480(2) 1.03440(14) 0.45022(10) 0.0318(4) Uani 1 1 d . .
H32A H 0.6868 1.0205 0.4925 0.038 Uiso 1 1 calc R U
C33 C 1.2571(2) 0.73603(11) 0.35270(9) 0.0216(3) Uani 1 1 d . .
C34 C 1.2944(2) 0.72016(12) 0.28824(10) 0.0287(4) Uani 1 1 d . .
H34A H 1.2428 0.6745 0.2652 0.034 Uiso 1 1 calc R U
C35 C 1.4072(3) 0.77033(14) 0.25634(11) 0.0372(5) Uani 1 1 d . .
H35A H 1.4310 0.7593 0.2117 0.045 Uiso 1 1 calc R U
C36 C 1.4839(3) 0.83587(14) 0.28970(13) 0.0404(5) Uani 1 1 d . .
H36A H 1.5614 0.8697 0.2682 0.048 Uiso 1 1 calc R U
C37 C 1.4481(3) 0.85237(15) 0.35421(12) 0.0402(5) Uani 1 1 d . .
H37A H 1.5015 0.8975 0.3772 0.048 Uiso 1 1 calc R U
C38 C 1.3348(2) 0.80352(13) 0.38572(10) 0.0311(4) Uani 1 1 d . .
H38A H 1.3097 0.8159 0.4300 0.037 Uiso 1 1 calc R U

loop_
_atom_site_aniso_label
_atom_site_aniso_U_11
_atom_site_aniso_U_22
_atom_site_aniso_U_33
_atom_site_aniso_U_23
_atom_site_aniso_U_13
_atom_site_aniso_U_12
P1 0.0223(2) 0.0205(2) 0.0187(2) -0.00081(16) 0.00030(17) -0.00210(18)
O1 0.0307(7) 0.0247(6) 0.0193(6) -0.0010(5) 0.0060(5) -0.0035(5)
C2 0.0223(9) 0.0250(9) 0.0198(8) -0.0028(6) 0.0027(7) 0.0030(7)
C3 0.0314(11) 0.0311(10) 0.0221(9) 0.0016(7) -0.0011(8) 0.0067(8)
C4 0.0318(10) 0.0395(11) 0.0245(9) -0.0019(8) -0.0084(8) 0.0054(9)
C5 0.0246(9) 0.0332(10) 0.0307(10) -0.0064(7) -0.0056(8) 0.0023(8)
C6 0.0354(12) 0.0428(12) 0.0383(12) -0.0114(9) -0.0120(9) -0.0026(10)
C7 0.0433(14) 0.0361(12) 0.0547(14) -0.0139(11) -0.0089(11) -0.0083(11)
C8 0.0444(13) 0.0261(10) 0.0502(13) -0.0017(9) 0.0008(11) -0.0049(10)
C9 0.0328(11) 0.0272(9) 0.0337(10) -0.0010(8) -0.0015(8) -0.0010(8)
C10 0.0209(9) 0.0244(9) 0.0263(9) -0.0031(7) -0.0010(7) 0.0015(7)
C11 0.0193(9) 0.0230(8) 0.0201(8) -0.0015(6) -0.0005(6) 0.0017(7)
C12 0.0212(8) 0.0192(7) 0.0206(8) 0.0008(6) -0.0001(7) -0.0002(6)
N13 0.0310(9) 0.0217(7) 0.0156(7) -0.0006(5) 0.0004(6) 0.0031(6)
O14 0.0307(7) 0.0223(6) 0.0187(6) -0.0028(5) -0.0072(5) 0.0011(5)
C15 0.0264(10) 0.0207(8) 0.0177(8) -0.0006(6) -0.0005(6) -0.0053(7)
C16 0.0232(9) 0.0336(10) 0.0222(9) -0.0013(7) -0.0035(7) -0.0055(8)
C17 0.0290(10) 0.0321(10) 0.0207(8) -0.0066(7) 0.0007(7) -0.0118(8)
C18 0.0288(10) 0.0247(8) 0.0198(8) -0.0044(7) 0.0067(7) -0.0097(7)
C19 0.0418(12) 0.0256(9) 0.0249(9) -0.0084(7) 0.0092(8) -0.0117(9)
C20 0.0539(14) 0.0205(9) 0.0336(11) -0.0074(7) 0.0113(10) -0.0037(9)
C21 0.0457(13) 0.0263(10) 0.0303(10) -0.0024(8) 0.0040(9) 0.0056(9)
C22 0.0338(11) 0.0245(9) 0.0225(9) -0.0028(7) 0.0004(7) -0.0018(8)
C23 0.0286(9) 0.0208(8) 0.0160(8) -0.0016(6) 0.0043(6) -0.0051(7)
C24 0.0241(9) 0.0195(8) 0.0161(7) -0.0012(6) 0.0005(6) -0.0049(7)
C25 0.0240(9) 0.0165(7) 0.0190(8) -0.0008(6) -0.0051(6) -0.0010(6)
N26 0.0293(8) 0.0218(7) 0.0148(7) -0.0015(6) -0.0051(6) 0.0015(6)
C27 0.0209(9) 0.0164(8) 0.0277(9) 0.0000(6) -0.0024(7) -0.0010(6)
C28 0.0272(10) 0.0306(10) 0.0313(10) 0.0092(8) -0.0029(8) -0.0022(8)
C29 0.0294(11) 0.0414(12) 0.0464(13) 0.0137(10) -0.0094(10) 0.0009(9)
C30 0.0269(11) 0.0376(12) 0.0663(16) -0.0015(11) -0.0085(11) 0.0075(9)
C31 0.0287(11) 0.0463(13) 0.0503(14) -0.0158(11) 0.0052(10) 0.0047(10)
C32 0.0292(11) 0.0378(11) 0.0284(10) -0.0088(8) 0.0015(8) 0.0043(8)
C33 0.0208(9) 0.0176(7) 0.0264(9) 0.0004(6) -0.0056(7) 0.0008(6)
C34 0.0287(10) 0.0258(9) 0.0316(10) -0.0030(8) 0.0013(8) -0.0021(7)
C35 0.0374(12) 0.0360(11) 0.0382(11) 0.0007(9) 0.0124(9) -0.0020(9)
C36 0.0341(12) 0.0299(10) 0.0572(15) 0.0039(10) 0.0103(11) -0.0076(9)
C37 0.0383(13) 0.0298(11) 0.0525(14) -0.0041(10) -0.0013(10) -0.0121(9)
C38 0.0329(11) 0.0260(9) 0.0345(10) -0.0039(8) -0.0037(8) -0.0065(8)

loop_
_atom_type_symbol
_atom_type_description
_atom_type_scat_dispersion_real
_atom_type_scat_dispersion_imag
_atom_type_scat_source
C C 0.0033 0.0016 'International Tables Vol C Tables 4.2.6.8 and 6.1.1.4'
H H 0.0000 0.0000 'International Tables Vol C Tables 4.2.6.8 and 6.1.1.4'
N N 0.0061 0.0033 'International Tables Vol C Tables 4.2.6.8 and 6.1.1.4'
O O 0.0106 0.0060 'International Tables Vol C Tables 4.2.6.8 and 6.1.1.4'
P P 0.1023 0.0942 'International Tables Vol C Tables 4.2.6.8 and 6.1.1.4'

loop_
_geom_angle_atom_site_label_1
_geom_angle_atom_site_label_2
_geom_angle_atom_site_label_3
_geom_angle
N13 P1 N26 124.98(9)
N13 P1 O1 93.54(7)
N26 P1 O1 90.31(7)
N13 P1 O14 86.18(7)
N26 P1 O14 93.29(7)
O1 P1 O14 175.79(8)
N13 P1 H1 121.6(9)
N26 P1 H1 113.4(9)
O1 P1 H1 86.6(9)
O14 P1 H1 90.0(9)
C2 O1 P1 122.28(11)
C11 C2 O1 119.80(16)
C11 C2 C3 121.60(17)
O1 C2 C3 118.51(16)
C4 C3 C2 119.12(18)
C4 C3 H3A 120.4
C2 C3 H3A 120.4
C3 C4 C5 121.47(17)
C3 C4 H4A 119.3
C5 C4 H4A 119.3
C4 C5 C6 121.93(18)
C4 C5 C10 118.94(17)
C6 C5 C10 119.12(19)
C7 C6 C5 121.3(2)
C7 C6 H6A 119.4
C5 C6 H6A 119.4
C6 C7 C8 120.1(2)
C6 C7 H7A 119.9
C8 C7 H7A 119.9
C9 C8 C7 120.8(2)
C9 C8 H8A 119.6
C7 C8 H8A 119.6
C8 C9 C10 120.9(2)
C8 C9 H9A 119.5
C10 C9 H9A 119.5
C11 C10 C5 118.80(17)
C11 C10 C9 123.41(17)
C5 C10 C9 117.72(17)
C2 C11 C10 119.82(16)
C2 C11 C12 118.13(16)
C10 C11 C12 122.02(16)
N13 C12 C11 111.22(14)
N13 C12 C27 111.24(14)
C11 C12 C27 114.22(15)
N13 C12 H12A 106.5
C11 C12 H12A 106.5
C27 C12 H12A 106.5
C12 N13 P1 130.89(12)
C12 N13 H13 115.4(15)
P1 N13 H13 113.6(15)
C15 O14 P1 122.52(11)
O14 C15 C24 119.47(16)
O14 C15 C16 118.65(17)
C24 C15 C16 121.79(16)
C17 C16 C15 119.51(18)
C17 C16 H16A 120.2
C15 C16 H16A 120.2
C16 C17 C18 120.87(17)
C16 C17 H17A 119.6
C18 C17 H17A 119.6
C17 C18 C19 121.92(18)
C17 C18 C23 119.33(16)
C19 C18 C23 118.75(19)
C20 C19 C18 121.46(18)
C20 C19 H19A 119.3
C18 C19 H19A 119.3
C19 C20 C21 120.13(18)
C19 C20 H20A 119.9
C21 C20 H20A 119.9
C22 C21 C20 120.3(2)
C22 C21 H21A 119.8
C20 C21 H21A 119.8
C21 C22 C23 121.01(19)
C21 C22 H22A 119.5
C23 C22 H22A 119.5
C24 C23 C22 123.13(16)
C24 C23 C18 118.67(17)
C22 C23 C18 118.20(16)
C15 C24 C23 119.70(16)
C15 C24 C25 115.52(15)
C23 C24 C25 124.78(16)
N26 C25 C24 109.37(15)
N26 C25 C33 111.70(13)
C24 C25 C33 113.44(14)
N26 C25 H25A 107.3
C24 C25 H25A 107.3
C33 C25 H25A 107.3
C25 N26 P1 126.80(12)
C25 N26 H26 116.8(14)
P1 N26 H26 116.2(14)
C28 C27 C32 118.69(18)
C28 C27 C12 117.99(17)
C32 C27 C12 123.30(17)
C29 C28 C27 121.1(2)
C29 C28 H28A 119.5
C27 C28 H28A 119.5
C30 C29 C28 119.9(2)
C30 C29 H29A 120.1
C28 C29 H29A 120.1
C29 C30 C31 120.4(2)
C29 C30 H30A 119.8
C31 C30 H30A 119.8
C30 C31 C32 119.7(2)
C30 C31 H31A 120.1
C32 C31 H31A 120.1
C27 C32 C31 120.3(2)
C27 C32 H32A 119.9
C31 C32 H32A 119.9
C34 C33 C38 118.61(18)
C34 C33 C25 122.65(16)
C38 C33 C25 118.70(16)
C33 C34 C35 120.84(19)
C33 C34 H34A 119.6
C35 C34 H34A 119.6
C36 C35 C34 119.9(2)
C36 C35 H35A 120.1
C34 C35 H35A 120.1
C35 C36 C37 120.0(2)
C35 C36 H36A 120.0
C37 C36 H36A 120.0
C36 C37 C38 120.3(2)
C36 C37 H37A 119.8
C38 C37 H37A 119.8
C37 C38 C33 120.4(2)
C37 C38 H38A 119.8
C33 C38 H38A 119.8

loop_
_geom_bond_atom_site_label_1
_geom_bond_atom_site_label_2
_geom_bond_distance
P1 N13 1.6372(16)
P1 N26 1.6484(16)
P1 O1 1.7129(13)
P1 O14 1.7256(12)
P1 H1 1.28(2)
O1 C2 1.371(2)
C2 C11 1.370(2)
C2 C3 1.410(3)
C3 C4 1.365(3)
C3 H3A 0.9500
C4 C5 1.414(3)
C4 H4A 0.9500
C5 C6 1.419(3)
C5 C10 1.425(3)
C6 C7 1.353(3)
C6 H6A 0.9500
C7 C8 1.400(3)
C7 H7A 0.9500
C8 C9 1.366(3)
C8 H8A 0.9500
C9 C10 1.426(3)
C9 H9A 0.9500
C10 C11 1.420(2)
C11 C12 1.506(2)
C12 N13 1.467(2)
C12 C27 1.524(3)
C12 H12A 1.0000
N13 H13 0.79(2)
O14 C15 1.361(2)
C15 C24 1.369(3)
C15 C16 1.412(2)
C16 C17 1.365(3)
C16 H16A 0.9500
C17 C18 1.415(3)
C17 H17A 0.9500
C18 C19 1.418(3)
C18 C23 1.430(3)
C19 C20 1.358(3)
C19 H19A 0.9500
C20 C21 1.411(3)
C20 H20A 0.9500
C21 C22 1.372(3)
C21 H21A 0.9500
C22 C23 1.421(3)
C22 H22A 0.9500
C23 C24 1.421(2)
C24 C25 1.507(2)
C25 N26 1.466(2)
C25 C33 1.534(3)
C25 H25A 1.0000
N26 H26 0.86(2)
C27 C28 1.384(3)
C27 C32 1.388(3)
C28 C29 1.382(3)
C28 H28A 0.9500
C29 C30 1.369(4)
C29 H29A 0.9500
C30 C31 1.380(4)
C30 H30A 0.9500
C31 C32 1.395(3)
C31 H31A 0.9500
C32 H32A 0.9500
C33 C34 1.377(3)
C33 C38 1.399(3)
C34 C35 1.396(3)
C34 H34A 0.9500
C35 C36 1.376(3)
C35 H35A 0.9500
C36 C37 1.377(3)
C36 H36A 0.9500
C37 C38 1.385(3)
C37 H37A 0.9500
C38 H38A 0.9500
